data_4334316
loop_
_publ_author_name
'Minhak Oh'
'Lalit Rajput'
'Dongwook Kim'
'Dohyun Moon'
'Myoung Soo Lah'

_publ_section_title
;
 Crystal-to-Crystal Transformations of a Series of Isostructural
 Metal-Organic Frameworks with Different Sizes of Ligated Solvent
 Molecules
;
_journal_name_full 'Inorganic Chemistry'
_journal_page_first 3891
_journal_page_last 3899
_journal_paper_doi 10.1021/ic302641v
_journal_volume 52
_journal_year 2013
_chemical_formula_sum 'C21 H36 N O15 Zn2'
_chemical_formula_weight 673.25
_chemical_name_systematic
; 
 ? 
;
_space_group_IT_number 19
_symmetry_cell_setting orthorhombic
_symmetry_space_group_name_Hall 'P 2ac 2ab'
_symmetry_space_group_name_H-M 'P 21 21 21'
_atom_sites_solution_hydrogens geom
_atom_sites_solution_primary direct
_atom_sites_solution_secondary difmap
_audit_creation_method SHELXL-97
_cell_angle_alpha 90.00
_cell_angle_beta 90.00
_cell_angle_gamma 90.00
_cell_formula_units_Z 4
_cell_length_a 13.385(3)
_cell_length_b 14.712(3)
_cell_length_c 15.573(3)
_cell_measurement_reflns_used 18871
_cell_measurement_temperature 173(2)
_cell_measurement_theta_max 27.48
_cell_measurement_theta_min 3.03
_cell_volume 3066.6(11)
_computing_cell_refinement 'Rigaku Rapid Auto'
_computing_data_collection 'Rigaku Rapid Auto'
_computing_data_reduction 'Rigaku Rapid Auto'
_computing_molecular_graphics 'Diamond 3,ORTEP3'
_computing_publication_material WinGX
_computing_structure_refinement 'Bruker SHELXTL'
_computing_structure_solution 'Bruker SHELXTL'
_diffrn_ambient_temperature 173(2)
_diffrn_measured_fraction_theta_full 0.997
_diffrn_measured_fraction_theta_max 0.997
_diffrn_measurement_device_type 'imaging plate'
_diffrn_measurement_method 'omega scans'
_diffrn_radiation_monochromator graphite
_diffrn_radiation_source 'fine-focus sealed tube'
_diffrn_radiation_type MoK\a
_diffrn_radiation_wavelength 0.71073
_diffrn_reflns_av_R_equivalents 0.1936
_diffrn_reflns_av_sigmaI/netI 0.1400
_diffrn_reflns_limit_h_max 15
_diffrn_reflns_limit_h_min -15
_diffrn_reflns_limit_k_max 17
_diffrn_reflns_limit_k_min -17
_diffrn_reflns_limit_l_max 18
_diffrn_reflns_limit_l_min -18
_diffrn_reflns_number 23228
_diffrn_reflns_theta_full 25.00
_diffrn_reflns_theta_max 25.00
_diffrn_reflns_theta_min 3.03
_exptl_absorpt_coefficient_mu 1.629
_exptl_absorpt_correction_T_max 0.5839
_exptl_absorpt_correction_T_min 0.4963
_exptl_absorpt_correction_type multi-scan
_exptl_absorpt_process_details 'Rigaku Rapid Auto'
_exptl_crystal_colour colorless
_exptl_crystal_density_diffrn 1.458
_exptl_crystal_description block
_exptl_crystal_F_000 1396
_exptl_crystal_size_max 0.50
_exptl_crystal_size_mid 0.45
_exptl_crystal_size_min 0.37
_refine_diff_density_max 1.599
_refine_diff_density_min -0.802
_refine_diff_density_rms 0.173
_refine_ls_abs_structure_details 'Flack H D (1983), Acta Cryst. A39, 876-881'
_refine_ls_abs_structure_Flack 0.01(3)
_refine_ls_extinction_method none
_refine_ls_goodness_of_fit_ref 1.074
_refine_ls_hydrogen_treatment constr
_refine_ls_matrix_type full
_refine_ls_number_parameters 355
_refine_ls_number_reflns 5394
_refine_ls_number_restraints 73
_refine_ls_restrained_S_all 1.070
_refine_ls_R_factor_all 0.1192
_refine_ls_R_factor_gt 0.0973
_refine_ls_shift/su_max 0.000
_refine_ls_shift/su_mean 0.000
_refine_ls_structure_factor_coef Fsqd
_refine_ls_weighting_details 'calc w=1/[\s^2^(Fo^2^)+(0.1373P)^2^+5.7827P] where P=(Fo^2^+2Fc^2^)/3'
_refine_ls_weighting_scheme calc
_refine_ls_wR_factor_gt 0.2329
_refine_ls_wR_factor_ref 0.2588
_reflns_number_gt 4279
_reflns_number_total 5394
_reflns_threshold_expression >2sigma(I)
_cod_data_source_file ic302641v_si_001.cif
_cod_data_source_block l12_059or
_cod_original_cell_volume 3066.7(11)
_cod_database_code 4334316

loop_
_symmetry_equiv_pos_as_xyz
'x, y, z'
'-x+1/2, -y, z+1/2'
'-x, y+1/2, -z+1/2'
'x+1/2, -y+1/2, -z'

loop_
_atom_site_label
_atom_site_type_symbol
_atom_site_fract_x
_atom_site_fract_y
_atom_site_fract_z
_atom_site_U_iso_or_equiv
_atom_site_adp_type
_atom_site_occupancy
_atom_site_symmetry_multiplicity
_atom_site_calc_flag
_atom_site_refinement_flags
Zn1 Zn -0.21248(9) 0.29730(8) 0.20923(7) 0.0402(3) Uani 1 1 d .
Zn2 Zn -0.04996(9) 0.44806(8) 0.09328(7) 0.0416(3) Uani 1 1 d .
O1 O -0.0932(6) 0.2241(5) 0.1974(5) 0.0491(18) Uani 1 1 d .
O2 O -0.0343(6) 0.3073(5) 0.0871(5) 0.0512(18) Uani 1 1 d .
O3 O 0.2233(6) 0.1842(5) -0.0977(5) 0.0481(17) Uani 1 1 d .
O4 O 0.3006(5) 0.0542(6) -0.0647(5) 0.0507(18) Uani 1 1 d .
O5 O 0.2192(6) -0.0976(5) 0.2156(5) 0.0505(17) Uani 1 1 d .
O6 O 0.0739(5) -0.0593(6) 0.2750(4) 0.0455(16) Uani 1 1 d .
C1 C 0.0439(8) 0.1688(7) 0.1199(6) 0.038(2) Uani 1 1 d .
C2 C 0.1048(8) 0.1744(7) 0.0466(6) 0.040(2) Uani 1 1 d .
H2 H 0.0966 0.2240 0.0082 0.048 Uiso 1 1 calc R
C3 C 0.1755(8) 0.1101(8) 0.0294(7) 0.046(2) Uani 1 1 d .
C4 C 0.1917(8) 0.0387(7) 0.0870(6) 0.042(2) Uani 1 1 d .
H4 H 0.2433 -0.0043 0.0766 0.050 Uiso 1 1 calc R
C5 C 0.1315(8) 0.0309(7) 0.1601(6) 0.041(2) Uani 1 1 d .
C6 C 0.0587(9) 0.0962(8) 0.1756(7) 0.050(3) Uani 1 1 d .
H6 H 0.0182 0.0911 0.2255 0.060 Uiso 1 1 calc R
C7 C -0.0331(8) 0.2392(7) 0.1368(6) 0.042(2) Uani 1 1 d .
C8 C 0.2388(8) 0.1143(8) -0.0495(7) 0.048(3) Uani 1 1 d .
C9 C 0.1437(7) -0.0466(8) 0.2208(7) 0.043(2) Uani 1 1 d .
N1N N -0.3177(8) 0.1924(8) 0.3264(7) 0.059(3) Uani 1 1 d .
O1N O -0.3257(7) 0.2173(6) 0.2498(5) 0.057(2) Uani 1 1 d .
O2N O -0.2422(8) 0.2149(8) 0.3675(6) 0.071(3) Uani 1 1 d .
O3N O -0.3851(10) 0.1481(11) 0.3611(9) 0.115(5) Uani 1 1 d .
O1E O -0.0712(6) 0.5893(5) 0.0920(5) 0.0502(18) Uani 1 1 d .
C1E C 0.0064(11) 0.6601(9) 0.0833(12) 0.068(4) Uani 1 1 d U
H1E1 H 0.0280 0.6637 0.0226 0.082 Uiso 1 1 calc R
H1E2 H 0.0652 0.6432 0.1184 0.082 Uiso 1 1 calc R
C2E C -0.0309(14) 0.7504(12) 0.1114(12) 0.088(5) Uani 1 1 d U
H2E1 H -0.0587 0.7830 0.0619 0.132 Uiso 1 1 calc R
H2E2 H 0.0244 0.7857 0.1358 0.132 Uiso 1 1 calc R
H2E3 H -0.0830 0.7423 0.1549 0.132 Uiso 1 1 calc R
O2E O -0.0124(7) 0.4605(6) -0.0360(5) 0.062(2) Uani 1 1 d .
C3E C 0.0272(13) 0.3919(11) -0.0943(10) 0.076(4) Uani 1 1 d U
H3E1 H 0.0797 0.3561 -0.0650 0.091 Uiso 1 1 calc R
H3E2 H 0.0574 0.4217 -0.1451 0.091 Uiso 1 1 calc R
C4E C -0.0566(19) 0.3303(13) -0.1221(12) 0.106(7) Uani 1 1 d U
H4E1 H -0.0787 0.2935 -0.0732 0.159 Uiso 1 1 calc R
H4E2 H -0.0331 0.2902 -0.1681 0.159 Uiso 1 1 calc R
H4E3 H -0.1126 0.3670 -0.1431 0.159 Uiso 1 1 calc R
O3E O 0.1011(6) 0.4629(8) 0.1208(6) 0.071(3) Uani 1 1 d .
C5E C 0.1527(14) 0.4239(15) 0.1941(12) 0.094(5) Uani 1 1 d DU
H5E1 H 0.1950 0.3732 0.1733 0.113 Uiso 1 1 calc R
H5E2 H 0.1022 0.3976 0.2333 0.113 Uiso 1 1 calc R
C6E C 0.215(3) 0.486(3) 0.243(2) 0.201(16) Uani 1 1 d DU
H6E1 H 0.2647 0.5135 0.2051 0.302 Uiso 1 1 calc R
H6E2 H 0.2496 0.4517 0.2886 0.302 Uiso 1 1 calc R
H6E3 H 0.1736 0.5330 0.2690 0.302 Uiso 1 1 calc R
O1S O 0.2386(10) 0.5476(11) 1.0177(8) 0.106(4) Uani 1 1 d .
H1S H 0.2538 0.5643 1.0676 0.159 Uiso 1 1 calc R
C1S C 0.318(3) 0.513(3) 0.980(3) 0.23(2) Uani 1 1 d U
H1S1 H 0.3777 0.5205 1.0165 0.274 Uiso 1 1 calc R
H1S2 H 0.3302 0.5445 0.9243 0.274 Uiso 1 1 calc R
C2S C 0.296(5) 0.419(5) 0.966(4) 0.35(4) Uani 1 1 d U
H2S1 H 0.3386 0.3824 1.0036 0.524 Uiso 1 1 calc R
H2S2 H 0.3101 0.4038 0.9059 0.524 Uiso 1 1 calc R
H2S3 H 0.2260 0.4077 0.9788 0.524 Uiso 1 1 calc R
O2S O 0.7619(8) 0.6623(8) 0.0178(7) 0.075(3) Uani 1 1 d .
H2S H 0.7523 0.6689 -0.0352 0.113 Uiso 1 1 calc R
C3S C 0.6724(14) 0.6743(18) 0.0614(14) 0.110(7) Uani 1 1 d U
H3S1 H 0.6497 0.7377 0.0527 0.131 Uiso 1 1 calc R
H3S2 H 0.6216 0.6337 0.0358 0.131 Uiso 1 1 calc R
C4S C 0.6773(19) 0.658(3) 0.1475(15) 0.189(18) Uani 1 1 d U
H4S1 H 0.6346 0.6055 0.1616 0.283 Uiso 1 1 calc R
H4S2 H 0.6542 0.7112 0.1792 0.283 Uiso 1 1 calc R
H4S3 H 0.7464 0.6439 0.1637 0.283 Uiso 1 1 calc R
O3S O 0.9155(7) 0.5860(8) 0.8583(6) 0.070(3) Uani 1 1 d .
H3S H 0.8701 0.5642 0.8273 0.105 Uiso 1 1 calc R
C5S C 0.9934(12) 0.6199(12) 0.8055(11) 0.081(5) Uani 1 1 d U
H5S1 H 1.0583 0.6097 0.8345 0.097 Uiso 1 1 calc R
H5S2 H 0.9846 0.6862 0.7981 0.097 Uiso 1 1 calc R
C6S C 0.9958(16) 0.5772(18) 0.7217(13) 0.116(8) Uani 1 1 d U
H6S1 H 1.0076 0.5118 0.7285 0.175 Uiso 1 1 calc R
H6S2 H 1.0497 0.6039 0.6874 0.175 Uiso 1 1 calc R
H6S3 H 0.9318 0.5869 0.6927 0.175 Uiso 1 1 calc R

loop_
_atom_site_aniso_label
_atom_site_aniso_U_11
_atom_site_aniso_U_22
_atom_site_aniso_U_33
_atom_site_aniso_U_23
_atom_site_aniso_U_13
_atom_site_aniso_U_12
Zn1 0.0458(6) 0.0325(6) 0.0423(6) -0.0016(5) -0.0011(5) 0.0022(5)
Zn2 0.0447(6) 0.0347(6) 0.0455(6) 0.0020(5) 0.0012(5) 0.0016(5)
O1 0.059(5) 0.036(4) 0.051(4) 0.002(3) 0.004(3) 0.013(3)
O2 0.066(5) 0.037(4) 0.051(4) 0.007(3) 0.011(4) 0.008(4)
O3 0.068(5) 0.030(4) 0.046(4) 0.005(3) 0.011(3) 0.002(3)
O4 0.048(4) 0.039(4) 0.065(4) -0.007(3) 0.011(3) 0.003(4)
O5 0.058(4) 0.037(4) 0.056(4) 0.005(3) -0.001(4) 0.007(4)
O6 0.056(4) 0.041(4) 0.040(4) 0.004(3) 0.003(3) -0.002(4)
C1 0.041(5) 0.031(5) 0.043(5) 0.008(4) -0.001(4) 0.001(4)
C2 0.045(5) 0.032(5) 0.043(5) 0.007(4) 0.007(4) 0.000(4)
C3 0.052(6) 0.039(6) 0.046(6) 0.002(5) 0.003(4) -0.002(5)
C4 0.048(5) 0.035(5) 0.043(5) -0.002(4) 0.002(4) 0.001(4)
C5 0.055(6) 0.034(5) 0.033(5) 0.000(4) -0.004(4) 0.006(5)
C6 0.053(6) 0.052(7) 0.045(6) 0.003(5) 0.003(5) 0.000(6)
C7 0.056(7) 0.036(5) 0.036(5) -0.003(4) -0.005(4) 0.001(5)
C8 0.048(6) 0.040(6) 0.057(7) -0.001(5) -0.002(4) 0.006(5)
C9 0.044(5) 0.038(5) 0.046(6) 0.006(4) -0.002(4) 0.008(5)
N1N 0.053(6) 0.060(7) 0.065(7) 0.014(5) 0.007(5) -0.003(5)
O1N 0.069(5) 0.048(5) 0.055(5) 0.008(4) -0.006(4) -0.014(4)
O2N 0.086(7) 0.071(7) 0.057(5) -0.002(4) 0.002(4) 0.014(6)
O3N 0.100(9) 0.119(12) 0.126(10) 0.068(9) 0.020(8) -0.020(9)
O1E 0.049(4) 0.035(4) 0.066(5) 0.007(3) 0.003(3) -0.010(3)
C1E 0.068(8) 0.027(6) 0.109(11) -0.001(7) 0.005(7) -0.008(6)
C2E 0.101(13) 0.065(10) 0.099(12) 0.001(9) -0.022(9) -0.014(9)
O2E 0.089(6) 0.056(6) 0.042(4) 0.003(4) 0.015(4) 0.026(5)
C3E 0.102(11) 0.068(9) 0.059(8) -0.008(7) 0.013(7) 0.030(9)
C4E 0.16(2) 0.077(12) 0.078(11) -0.006(8) 0.004(11) 0.049(14)
O3E 0.040(4) 0.086(8) 0.087(6) 0.029(5) -0.001(4) 0.003(5)
C5E 0.084(8) 0.116(10) 0.083(8) 0.006(7) -0.011(6) 0.000(7)
C6E 0.199(18) 0.202(18) 0.202(17) 0.002(10) 0.002(10) -0.004(10)
O1S 0.110(9) 0.114(11) 0.094(8) -0.033(8) 0.024(7) -0.045(9)
C1S 0.25(4) 0.19(4) 0.24(3) -0.14(3) 0.16(3) -0.12(3)
C2S 0.31(6) 0.39(7) 0.36(6) -0.13(6) 0.17(5) 0.07(5)
O2S 0.079(7) 0.065(6) 0.083(7) 0.022(5) -0.005(5) 0.014(5)
C3S 0.080(11) 0.122(18) 0.127(16) 0.033(13) 0.023(10) 0.035(12)
C4S 0.112(17) 0.37(5) 0.080(15) 0.02(2) 0.015(11) 0.08(3)
O3S 0.058(5) 0.074(7) 0.077(6) 0.026(5) 0.002(4) 0.005(5)
C5S 0.070(9) 0.077(10) 0.096(12) 0.041(9) 0.017(7) 0.023(8)
C6S 0.115(14) 0.14(2) 0.096(14) 0.032(13) 0.027(11) 0.045(15)

loop_
_atom_type_symbol
_atom_type_description
_atom_type_scat_dispersion_real
_atom_type_scat_dispersion_imag
_atom_type_scat_source
C C 0.0033 0.0016 'International Tables Vol C Tables 4.2.6.8 and 6.1.1.4'
H H 0.0000 0.0000 'International Tables Vol C Tables 4.2.6.8 and 6.1.1.4'
N N 0.0061 0.0033 'International Tables Vol C Tables 4.2.6.8 and 6.1.1.4'
O O 0.0106 0.0060 'International Tables Vol C Tables 4.2.6.8 and 6.1.1.4'
Zn Zn 0.2839 1.4301 'International Tables Vol C Tables 4.2.6.8 and 6.1.1.4'

loop_
_geom_angle_atom_site_label_1
_geom_angle_atom_site_label_2
_geom_angle_atom_site_label_3
_geom_angle
_geom_angle_site_symmetry_1
_geom_angle_site_symmetry_3
O1 Zn1 O5 122.6(3) . 3
O1 Zn1 O3 110.8(3) . 4_455
O5 Zn1 O3 113.8(3) 3 4_455
O1 Zn1 O1N 108.9(4) . .
O5 Zn1 O1N 103.9(4) 3 .
O3 Zn1 O1N 91.6(3) 4_455 .
O4 Zn2 O3E 174.8(4) 4_455 .
O4 Zn2 O6 93.6(3) 4_455 3
O3E Zn2 O6 87.2(3) . 3
O4 Zn2 O2 94.2(3) 4_455 .
O3E Zn2 O2 90.9(4) . .
O6 Zn2 O2 90.5(3) 3 .
O4 Zn2 O2E 91.5(4) 4_455 .
O3E Zn2 O2E 87.5(4) . .
O6 Zn2 O2E 174.5(4) 3 .
O2 Zn2 O2E 91.0(3) . .
O4 Zn2 O1E 83.2(3) 4_455 .
O3E Zn2 O1E 91.7(4) . .
O6 Zn2 O1E 92.3(3) 3 .
O2 Zn2 O1E 176.3(3) . .
O2E Zn2 O1E 86.4(3) . .
C7 O1 Zn1 120.0(7) . .
C7 O2 Zn2 139.5(7) . .
C8 O3 Zn1 123.8(7) . 4
C8 O4 Zn2 135.0(8) . 4
C9 O5 Zn1 113.4(7) . 3_545
C9 O6 Zn2 139.5(7) . 3_545
C6 C1 C2 117.9(10) . .
C6 C1 C7 121.7(9) . .
C2 C1 C7 120.4(9) . .
C3 C2 C1 121.5(9) . .
C2 C3 C4 120.1(9) . .
C2 C3 C8 121.8(10) . .
C4 C3 C8 118.1(10) . .
C3 C4 C5 119.6(9) . .
C6 C5 C4 119.2(9) . .
C6 C5 C9 119.8(9) . .
C4 C5 C9 121.0(9) . .
C5 C6 C1 121.6(10) . .
O1 C7 O2 126.1(10) . .
O1 C7 C1 116.9(9) . .
O2 C7 C1 117.0(9) . .
O4 C8 O3 124.6(10) . .
O4 C8 C3 120.5(10) . .
O3 C8 C3 114.8(10) . .
O5 C9 O6 122.9(10) . .
O5 C9 C5 120.2(9) . .
O6 C9 C5 116.9(9) . .
O3N N1N O2N 120.6(12) . .
O3N N1N O1N 120.5(12) . .
O2N N1N O1N 118.9(10) . .
N1N O1N Zn1 113.8(7) . .
C1E O1E Zn2 127.2(7) . .
O1E C1E C2E 111.6(12) . .
C3E O2E Zn2 129.0(8) . .
O2E C3E C4E 109.0(14) . .
C5E O3E Zn2 125.7(10) . .
O3E C5E C6E 116(2) . .
O1S C1S C2S 106(3) . .
C4S C3S O2S 114.6(18) . .
O3S C5S C6S 112.7(17) . .

loop_
_geom_bond_atom_site_label_1
_geom_bond_atom_site_label_2
_geom_bond_distance
_geom_bond_site_symmetry_2
Zn1 O1 1.934(7) .
Zn1 O5 1.942(8) 3
Zn1 O3 1.956(7) 4_455
Zn1 O1N 2.020(8) .
Zn2 O4 2.049(7) 4_455
Zn2 O3E 2.078(8) .
Zn2 O6 2.078(7) 3
Zn2 O2 2.083(8) .
Zn2 O2E 2.084(7) .
Zn2 O1E 2.098(8) .
O1 C7 1.261(13) .
O2 C7 1.266(13) .
O3 C8 1.291(14) .
O3 Zn1 1.956(7) 4
O4 C8 1.234(14) .
O4 Zn2 2.049(7) 4
O5 C9 1.261(13) .
O5 Zn1 1.942(8) 3_545
O6 C9 1.273(12) .
O6 Zn2 2.078(7) 3_545
C1 C6 1.391(15) .
C1 C2 1.405(14) .
C1 C7 1.484(15) .
C2 C3 1.365(16) .
C3 C4 1.398(15) .
C3 C8 1.495(16) .
C4 C5 1.400(15) .
C5 C6 1.389(16) .
C5 C9 1.490(14) .
N1N O3N 1.238(15) .
N1N O2N 1.243(14) .
N1N O1N 1.253(13) .
O1E C1E 1.477(15) .
C1E C2E 1.48(2) .
O2E C3E 1.456(16) .
C3E C4E 1.51(3) .
O3E C5E 1.452(19) .
C5E C6E 1.452(19) .
O1S C1S 1.31(4) .
C1S C2S 1.43(8) .
O2S C3S 1.388(19) .
C3S C4S 1.37(3) .
O3S C5S 1.418(17) .
C5S C6S 1.45(3) .

loop_
_geom_hbond_atom_site_label_D
_geom_hbond_atom_site_label_H
_geom_hbond_atom_site_label_A
_geom_hbond_distance_DH
_geom_hbond_distance_HA
_geom_hbond_distance_DA
_geom_hbond_angle_DHA
_geom_hbond_site_symmetry_A
O1S H1S O3N 0.84 2.42 3.097(19) 138.6 3_556
O1S H1S O2N 0.84 2.44 3.042(18) 129.2 3_556
O2S H2S O2N 0.84 2.29 2.968(14) 138.3 2_564
O3S H3S O5 0.84 2.18 2.874(12) 139.5 4_556
